data_2013911
loop_
_publ_author_name
'Yang, E.'
'Zhang, Jian'
'Wen, Yi-Hang'
'Chen, Yu-Biao'
'Kang, Yao'
'Li, Zhao-Ji'
'Yao, Yuan-Gen'

_publ_section_title
;Poly[[diaquatris(\m~6~-benzene-1,2,4,5-tetracarboxylato)tris(\m~2~-4,4'-bipyridine)hexacopper(II)]
 dihydrate]
;
_journal_issue 6
_journal_name_full 'Acta Crystallographica Section C'
_journal_page_first m280
_journal_page_last m282
_journal_paper_doi 10.1107/S0108270104008273
_journal_volume 60
_journal_year 2004
_chemical_formula_iupac '[Cu6 (C10 H2 O8)3 (C10 H8 N2)3 (H2 O)2] , 2H2 O'
_chemical_formula_moiety 'C60 H34 Cu6 N6 O26 , 2H2 O'
_chemical_formula_sum 'C60 H38 Cu6 N6 O28'
_chemical_formula_weight 1672.20
_chemical_name_systematic
;
Poly[[diaquatris(\m~6~-benzene-1,2,4,5-tetracarboxylato)tris(\m~2~-4,4'-
bipyridine)hexacopper(II)] dihydrate]
;
_space_group_IT_number 2
_symmetry_cell_setting triclinic
_symmetry_space_group_name_Hall '-P 1'
_symmetry_space_group_name_H-M 'P -1'
_atom_sites_solution_hydrogens geom
_atom_sites_solution_primary direct
_atom_sites_solution_secondary difmap
_audit_creation_method SHELXL97
_cell_angle_alpha 91.3050(10)
_cell_angle_beta 90.461(2)
_cell_angle_gamma 112.655(2)
_cell_formula_units_Z 1
_cell_length_a 10.2545(7)
_cell_length_b 10.8207(8)
_cell_length_c 13.7264(10)
_cell_measurement_reflns_used 2833
_cell_measurement_temperature 293(2)
_cell_measurement_theta_max 25.07
_cell_measurement_theta_min 1.48
_cell_volume 1404.97(18)
_computing_cell_refinement 'SMART and SAINT (Siemens, 1994)'
_computing_data_collection 'SMART (Siemens, 1996)'
_computing_data_reduction 'XPREP in SHELXTL (Siemens, 1994)'
_computing_molecular_graphics SHELXTL
_computing_publication_material SHELXTL
_computing_structure_refinement SHELXTL
_computing_structure_solution SHELXTL
_diffrn_ambient_temperature 293(2)
_diffrn_measured_fraction_theta_full 0.990
_diffrn_measured_fraction_theta_max 0.990
_diffrn_measurement_device_type 'Siemens SMART CCD area-detector'
_diffrn_measurement_method '\f and \w'
_diffrn_radiation_monochromator graphite
_diffrn_radiation_source 'fine-focus sealed tube'
_diffrn_radiation_type MoK\a
_diffrn_radiation_wavelength 0.71073
_diffrn_reflns_av_R_equivalents 0.0355
_diffrn_reflns_av_sigmaI/netI 0.0628
_diffrn_reflns_limit_h_max 12
_diffrn_reflns_limit_h_min -8
_diffrn_reflns_limit_k_max 12
_diffrn_reflns_limit_k_min -11
_diffrn_reflns_limit_l_max 16
_diffrn_reflns_limit_l_min -15
_diffrn_reflns_number 7378
_diffrn_reflns_theta_full 25.07
_diffrn_reflns_theta_max 25.07
_diffrn_reflns_theta_min 1.48
_diffrn_standards_decay_% none
_diffrn_standards_interval_count none
_diffrn_standards_interval_time none
_diffrn_standards_number none
_exptl_absorpt_coefficient_mu 2.336
_exptl_absorpt_correction_T_max 0.688
_exptl_absorpt_correction_T_min 0.523
_exptl_absorpt_correction_type multi-scan
_exptl_absorpt_process_details '(SADABS; Sheldrick, 1996)'
_exptl_crystal_colour blue
_exptl_crystal_density_diffrn 1.976
_exptl_crystal_density_meas ?
_exptl_crystal_density_method 'not measured'
_exptl_crystal_description prism
_exptl_crystal_F_000 838
_exptl_crystal_size_max 0.36
_exptl_crystal_size_mid 0.20
_exptl_crystal_size_min 0.16
_refine_diff_density_max 0.856
_refine_diff_density_min -0.553
_refine_ls_extinction_method none
_refine_ls_goodness_of_fit_ref 1.045
_refine_ls_hydrogen_treatment mixed
_refine_ls_matrix_type full
_refine_ls_number_parameters 463
_refine_ls_number_reflns 4938
_refine_ls_number_restraints 0
_refine_ls_restrained_S_all 1.045
_refine_ls_R_factor_gt 0.0544
_refine_ls_shift/su_max 0.006
_refine_ls_shift/su_mean 0.000
_refine_ls_structure_factor_coef Fsqd
_refine_ls_weighting_details 'calc w=1/[\s^2^(Fo^2^)+(0.1000P)^2^+0.0000P] where P=(Fo^2^+2Fc^2^)/3'
_refine_ls_weighting_scheme calc
_refine_ls_wR_factor_gt 0.1344
_refine_ls_wR_factor_ref 0.1620
_reflns_number_gt 3554
_reflns_number_total 4938
_reflns_threshold_expression I>2\s(I)
_cod_data_source_file av1177.cif
_cod_data_source_block I
_cod_depositor_comments
;
The following automatic conversions were performed:
'_symmetry_cell_setting' value 'Triclinic' changed to 'triclinic'
according to '/home/saulius/struct/CIF-dictionaries/cif_core.dic'
dictionary named 'cif_core.dic' version 2.4.1 from 2010-06-29.

Automatic conversion script
Id: cif_fix_enum 1527 2010-12-29 10:47:43Z saulius 

The following automatic conversions were performed:

'_symmetry_cell_setting' value 'Triclinic' changed to 'triclinic'
according to /home/saulius/struct/CIF-dictionaries/cif_core.dic
dictionary named 'cif_core.dic' version 2.4.1 from 2010-06-29.

Automatic conversion script
Id: cif_fix_values 1715 2011-07-08 13:25:40Z adriana 

The following automatic conversions were performed:

'_exptl_crystal_density_meas' value 'not measured' was changed to '?'
- the value is perceived as not measured.

Automatic conversion script
Id: cif_fix_values 3008 2015-01-20 13:52:24Z robertas 
;
_cod_original_cell_volume 1404.97(17)
_cod_database_code 2013911
_cod_database_fobs_code 2013911

loop_
_symmetry_equiv_pos_as_xyz
'x, y, z'
'-x, -y, -z'

loop_
_atom_site_label
_atom_site_fract_x
_atom_site_fract_y
_atom_site_fract_z
_atom_site_U_iso_or_equiv
_atom_site_adp_type
_atom_site_calc_flag
_atom_site_refinement_flags
_atom_site_occupancy
_atom_site_disorder_assembly
_atom_site_disorder_group
_atom_site_type_symbol
Cu1 0.85137(7) 0.44331(7) 0.50733(5) 0.0173(2) Uani d . 1 . . Cu
Cu2 0.88223(8) 0.12335(7) 0.19502(5) 0.0190(2) Uani d . 1 . . Cu
Cu3 1.19740(8) 0.24913(7) 0.15456(5) 0.0218(2) Uani d . 1 . . Cu
O1 0.9421(4) 0.4765(4) 0.3818(3) 0.0205(9) Uani d . 1 . . O
O1W 1.4814(6) 0.0578(6) 0.1287(4) 0.0459(15) Uani d . 1 . . O
H1WA 1.430(9) -0.015(8) 0.097(6) 0.069 Uiso d . 1 . . H
H1WB 1.547(10) 0.082(9) 0.097(6) 0.069 Uiso d . 1 . . H
O2 0.7331(5) 0.4742(4) 0.3371(3) 0.0293(11) Uani d . 1 . . O
O2W 1.4004(5) 0.2611(5) 0.1941(3) 0.0291(11) Uani d . 1 . . O
H2WB 1.390(8) 0.251(7) 0.255(5) 0.044 Uiso d . 1 . . H
H2WA 1.437(8) 0.211(7) 0.177(5) 0.044 Uiso d . 1 . . H
O3 0.9062(4) 0.9559(4) 0.1982(3) 0.0203(9) Uani d . 1 . . O
O4 1.1232(4) 1.0313(4) 0.1349(3) 0.0195(9) Uani d . 1 . . O
O5 1.0722(5) 0.8573(4) -0.0563(3) 0.0217(10) Uani d . 1 . . O
O6 1.2825(5) 0.8663(4) -0.0051(3) 0.0321(11) Uani d . 1 . . O
O7 1.1304(4) 0.3977(4) 0.1492(3) 0.0220(10) Uani d . 1 . . O
O8 0.9049(4) 0.3103(4) 0.2000(3) 0.0206(9) Uani d . 1 . . O
O11 0.8853(4) 0.6372(4) 0.5197(3) 0.0184(9) Uani d . 1 . . O
O12 1.1173(4) 0.7244(4) 0.4845(3) 0.0183(9) Uani d . 1 . . O
O13 1.1202(4) 1.2093(4) 0.2852(3) 0.0195(9) Uani d . 1 . . O
O14 1.3088(5) 1.2185(4) 0.3729(3) 0.0288(11) Uani d . 1 . . O
N1 0.7105(5) 0.3978(5) 0.6105(3) 0.0201(11) Uani d . 1 . . N
N2 0.2702(5) 0.2803(5) 1.0193(3) 0.0219(12) Uani d . 1 . . N
N3 0.7430(5) 0.0756(5) 0.3046(3) 0.0183(11) Uani d . 1 . . N
C1 0.6215(7) 0.4603(6) 0.6188(4) 0.0246(14) Uani d . 1 . . C
H1 0.6220 0.5203 0.5712 0.030 Uiso calc R 1 . . H
C2 0.5282(7) 0.4399(6) 0.6951(4) 0.0249(15) Uani d . 1 . . C
H2 0.4680 0.4858 0.6984 0.030 Uiso calc R 1 . . H
C3 0.5259(6) 0.3509(6) 0.7659(4) 0.0206(13) Uani d . 1 . . C
C4 0.6180(6) 0.2843(6) 0.7565(4) 0.0242(15) Uani d . 1 . . C
H4 0.6190 0.2231 0.8027 0.029 Uiso calc R 1 . . H
C5 0.7065(7) 0.3095(6) 0.6792(4) 0.0268(15) Uani d . 1 . . C
H5 0.7665 0.2637 0.6736 0.032 Uiso calc R 1 . . H
C6 0.4324(6) 0.3265(6) 0.8515(4) 0.0208(13) Uani d . 1 . . C
C7 0.3892(7) 0.4246(6) 0.8910(4) 0.0268(15) Uani d . 1 . . C
H7 0.4134 0.5065 0.8610 0.032 Uiso calc R 1 . . H
C8 0.3109(7) 0.3994(6) 0.9743(4) 0.0239(14) Uani d . 1 . . C
H8 0.2849 0.4663 1.0008 0.029 Uiso calc R 1 . . H
C9 0.3079(7) 0.1866(6) 0.9788(4) 0.0232(14) Uani d . 1 . . C
H9 0.2784 0.1039 1.0081 0.028 Uiso calc R 1 . . H
C10 0.3876(7) 0.2042(6) 0.8966(4) 0.0263(15) Uani d . 1 . . C
H10 0.4111 0.1351 0.8716 0.032 Uiso calc R 1 . . H
C21 0.9319(6) 0.5839(5) 0.2369(4) 0.0148(12) Uani d . 1 . . C
C22 0.9316(6) 0.7111(6) 0.2302(4) 0.0177(13) Uani d . 1 . . C
H22 0.8790 0.7386 0.2742 0.021 Uiso calc R 1 . . H
C23 1.0074(6) 0.7988(5) 0.1599(4) 0.0154(12) Uani d . 1 . . C
C24 1.0800(6) 0.7546(6) 0.0906(4) 0.0163(13) Uani d . 1 . . C
C25 1.0817(6) 0.6285(6) 0.0973(4) 0.0187(13) Uani d . 1 . . C
H25 1.1320 0.6002 0.0520 0.022 Uiso calc R 1 . . H
C26 1.0096(6) 0.5413(6) 0.1711(4) 0.0155(13) Uani d . 1 . . C
C27 0.8576(7) 0.5019(5) 0.3224(4) 0.0174(13) Uani d . 1 . . C
C28 1.0127(6) 0.9408(6) 0.1624(4) 0.0151(12) Uani d . 1 . . C
C29 1.1537(7) 0.8365(6) 0.0038(4) 0.0219(15) Uani d . 1 . . C
C30 1.0159(6) 0.4060(6) 0.1737(4) 0.0169(13) Uani d . 1 . . C
C31 0.6705(7) 0.1526(6) 0.3265(4) 0.0244(14) Uani d . 1 . . C
H31 0.6849 0.2274 0.2893 0.029 Uiso calc R 1 . . H
C32 0.5753(7) 0.1260(6) 0.4018(4) 0.0231(14) Uani d . 1 . . C
H32 0.5290 0.1833 0.4146 0.028 Uiso calc R 1 . . H
C33 0.5483(6) 0.0136(6) 0.4587(4) 0.0209(13) Uani d . 1 . . C
C34 0.6209(7) -0.0671(6) 0.4333(4) 0.0258(15) Uani d . 1 . . C
H34 0.6060 -0.1440 0.4681 0.031 Uiso calc R 1 . . H
C35 0.7145(7) -0.0356(6) 0.3576(4) 0.0224(14) Uani d . 1 . . C
H35 0.7599 -0.0930 0.3422 0.027 Uiso calc R 1 . . H
C36 1.0002(6) 0.7313(5) 0.5032(4) 0.0148(13) Uani d . 1 . . C
C37 0.9987(6) 0.8695(5) 0.5033(4) 0.0149(12) Uani d . 1 . . C
C38 1.0841(6) 0.9638(6) 0.4377(4) 0.0186(13) Uani d . 1 . . C
H38 1.1421 0.9396 0.3962 0.022 Uiso calc R 1 . . H
C39 1.0839(6) 1.0899(6) 0.4332(4) 0.0169(13) Uani d . 1 . . C
C40 1.1799(7) 1.1836(6) 0.3590(4) 0.0170(13) Uani d . 1 . . C

loop_
_atom_site_aniso_label
_atom_site_aniso_U_11
_atom_site_aniso_U_22
_atom_site_aniso_U_33
_atom_site_aniso_U_12
_atom_site_aniso_U_13
_atom_site_aniso_U_23
Cu1 0.0218(4) 0.0142(4) 0.0182(4) 0.0091(3) 0.0109(3) 0.0045(3)
Cu2 0.0272(5) 0.0142(4) 0.0181(4) 0.0103(3) 0.0133(3) 0.0052(3)
Cu3 0.0310(5) 0.0239(4) 0.0170(4) 0.0172(4) 0.0133(3) 0.0078(3)
O1 0.029(2) 0.020(2) 0.015(2) 0.0114(19) 0.0104(18) 0.0041(17)
O1W 0.037(3) 0.055(4) 0.048(3) 0.020(3) 0.011(3) -0.010(3)
O2 0.022(3) 0.036(3) 0.031(3) 0.012(2) 0.011(2) 0.015(2)
O2W 0.029(3) 0.044(3) 0.020(2) 0.019(2) 0.014(2) 0.003(2)
O3 0.030(2) 0.013(2) 0.022(2) 0.0128(19) 0.0100(18) 0.0023(17)
O4 0.025(2) 0.013(2) 0.023(2) 0.0097(19) 0.0141(18) 0.0029(17)
O5 0.033(3) 0.021(2) 0.018(2) 0.017(2) 0.0142(19) 0.0098(18)
O6 0.029(3) 0.032(3) 0.034(3) 0.011(2) 0.017(2) 0.008(2)
O7 0.029(3) 0.016(2) 0.025(2) 0.014(2) 0.0114(19) 0.0049(18)
O8 0.027(2) 0.011(2) 0.025(2) 0.0073(19) 0.0154(19) 0.0044(17)
O11 0.026(2) 0.012(2) 0.019(2) 0.0094(19) 0.0113(18) 0.0027(17)
O12 0.021(2) 0.012(2) 0.025(2) 0.0083(18) 0.0103(18) 0.0048(17)
O13 0.023(2) 0.023(2) 0.014(2) 0.0102(19) 0.0127(17) 0.0086(17)
O14 0.023(3) 0.035(3) 0.026(2) 0.007(2) 0.009(2) 0.012(2)
N1 0.023(3) 0.017(3) 0.021(3) 0.008(2) 0.010(2) 0.004(2)
N2 0.026(3) 0.022(3) 0.017(3) 0.009(2) 0.007(2) 0.005(2)
N3 0.022(3) 0.019(3) 0.015(2) 0.010(2) 0.005(2) 0.002(2)
C1 0.029(4) 0.027(4) 0.024(3) 0.017(3) 0.010(3) 0.008(3)
C2 0.027(4) 0.027(4) 0.027(3) 0.017(3) 0.015(3) 0.009(3)
C3 0.020(3) 0.019(3) 0.020(3) 0.005(3) 0.006(3) -0.001(3)
C4 0.023(3) 0.034(4) 0.019(3) 0.014(3) 0.012(3) 0.012(3)
C5 0.025(4) 0.033(4) 0.030(4) 0.019(3) 0.010(3) 0.002(3)
C6 0.018(3) 0.029(4) 0.015(3) 0.008(3) 0.005(2) 0.002(3)
C7 0.032(4) 0.027(4) 0.020(3) 0.009(3) 0.015(3) 0.012(3)
C8 0.026(4) 0.028(4) 0.024(3) 0.017(3) 0.014(3) 0.004(3)
C9 0.031(4) 0.020(3) 0.023(3) 0.015(3) 0.009(3) 0.003(3)
C10 0.030(4) 0.024(4) 0.025(3) 0.010(3) 0.012(3) 0.000(3)
C21 0.021(3) 0.012(3) 0.012(3) 0.007(3) 0.008(2) 0.007(2)
C22 0.022(3) 0.017(3) 0.013(3) 0.007(3) 0.008(2) 0.000(2)
C23 0.018(3) 0.014(3) 0.016(3) 0.008(3) 0.005(2) 0.003(2)
C24 0.014(3) 0.015(3) 0.016(3) 0.000(2) 0.010(2) 0.007(2)
C25 0.027(3) 0.019(3) 0.013(3) 0.011(3) 0.012(3) 0.005(2)
C26 0.021(3) 0.020(3) 0.009(3) 0.012(3) 0.007(2) 0.000(2)
C27 0.032(4) 0.011(3) 0.015(3) 0.014(3) 0.005(3) -0.002(2)
C28 0.027(3) 0.018(3) 0.003(2) 0.011(3) 0.004(2) 0.003(2)
C29 0.037(4) 0.008(3) 0.017(3) 0.005(3) 0.015(3) 0.003(2)
C30 0.028(4) 0.017(3) 0.007(3) 0.010(3) 0.005(2) 0.003(2)
C31 0.024(3) 0.018(3) 0.031(4) 0.007(3) 0.008(3) 0.001(3)
C32 0.031(4) 0.020(3) 0.024(3) 0.015(3) 0.013(3) 0.009(3)
C33 0.026(3) 0.025(3) 0.015(3) 0.013(3) 0.001(3) -0.001(3)
C34 0.030(4) 0.025(4) 0.028(3) 0.015(3) 0.013(3) 0.010(3)
C35 0.027(4) 0.019(3) 0.026(3) 0.014(3) 0.014(3) 0.007(3)
C36 0.028(4) 0.016(3) 0.003(2) 0.011(3) 0.007(2) 0.003(2)
C37 0.021(3) 0.012(3) 0.013(3) 0.007(3) 0.004(2) 0.002(2)
C38 0.023(3) 0.017(3) 0.017(3) 0.008(3) 0.007(2) -0.002(2)
C39 0.025(3) 0.018(3) 0.009(3) 0.010(3) 0.001(2) 0.000(2)
C40 0.029(4) 0.016(3) 0.013(3) 0.016(3) 0.007(3) 0.000(2)

loop_
_atom_type_symbol
_atom_type_description
_atom_type_scat_dispersion_real
_atom_type_scat_dispersion_imag
_atom_type_scat_source
C C 0.0033 0.0016 'International Tables Vol C Tables 4.2.6.8 and 6.1.1.4'
H H 0.0000 0.0000 'International Tables Vol C Tables 4.2.6.8 and 6.1.1.4'
N N 0.0061 0.0033 'International Tables Vol C Tables 4.2.6.8 and 6.1.1.4'
O O 0.0106 0.0060 'International Tables Vol C Tables 4.2.6.8 and 6.1.1.4'
Cu Cu 0.3201 1.2651 'International Tables Vol C Tables 4.2.6.8 and 6.1.1.4'

loop_
_geom_angle_atom_site_label_1
_geom_angle_atom_site_label_2
_geom_angle_atom_site_label_3
_geom_angle_site_symmetry_1
_geom_angle_site_symmetry_3
_geom_angle
_geom_angle_publ_flag
O1 Cu1 N1 . . 163.4(2) yes
O1 Cu1 O12 . 2_766 90.11(16) no
N1 Cu1 O12 . 2_766 94.51(18) no
O1 Cu1 O11 . . 88.98(15) yes
N1 Cu1 O11 . . 91.90(18) yes
O12 Cu1 O11 2_766 . 160.41(17) no
O1 Cu1 Cu1 . 2_766 58.56(13) no
N1 Cu1 Cu1 . 2_766 137.85(16) no
O12 Cu1 Cu1 2_766 2_766 82.81(12) no
O11 Cu1 Cu1 . 2_766 80.04(12) no
O3 Cu2 O8 1_545 . 166.52(18) no
O3 Cu2 O5 1_545 2_765 91.78(16) no
O8 Cu2 O5 . 2_765 88.36(16) no
O3 Cu2 N3 1_545 . 93.51(18) no
O8 Cu2 N3 . . 92.69(17) yes
O5 Cu2 N3 2_765 . 151.87(19) no
O3 Cu2 Cu3 1_545 . 86.02(13) no
O8 Cu2 Cu3 . . 81.76(12) yes
O5 Cu2 Cu3 2_765 . 65.68(13) no
N3 Cu2 Cu3 . . 142.26(14) yes
O13 Cu3 O7 1_545 . 89.41(16) no
O13 Cu3 N2 1_545 1_654 177.14(19) no
O7 Cu3 N2 . 1_654 92.17(18) no
O13 Cu3 O2W 1_545 . 95.20(17) no
O7 Cu3 O2W . . 127.51(19) yes
N2 Cu3 O2W 1_654 . 85.7(2) no
O13 Cu3 O4 1_545 1_545 84.77(15) no
O7 Cu3 O4 . 1_545 141.58(17) no
N2 Cu3 O4 1_654 1_545 92.52(17) no
O2W Cu3 O4 . 1_545 90.86(18) no
O13 Cu3 Cu2 1_545 . 56.35(12) no
O7 Cu3 Cu2 . . 74.49(12) no
N2 Cu3 Cu2 1_654 . 121.85(15) no
O2W Cu3 Cu2 . . 146.37(13) no
O4 Cu3 Cu2 1_545 . 70.73(11) no
C27 O1 Cu1 . . 106.9(4) no
H1WA O1W H1WB . . 101(9) no
Cu3 O2W H2WB . . 100(5) no
Cu3 O2W H2WA . . 127(6) no
H2WB O2W H2WA . . 105(7) no
C28 O3 Cu2 . 1_565 122.3(4) no
C28 O4 Cu3 . 1_565 130.3(4) no
C29 O5 Cu2 . 2_765 120.8(4) no
C30 O7 Cu3 . . 132.0(4) no
C30 O8 Cu2 . . 123.7(4) no
C36 O11 Cu1 . . 124.8(4) no
C36 O12 Cu1 . 2_766 122.5(4) no
C40 O13 Cu3 . 1_565 126.8(4) no
C1 N1 C5 . . 117.6(5) no
C1 N1 Cu1 . . 120.8(4) no
C5 N1 Cu1 . . 121.4(4) no
C9 N2 C8 . . 117.3(5) no
C9 N2 Cu3 . 1_456 116.7(4) no
C8 N2 Cu3 . 1_456 124.6(4) no
C31 N3 C35 . . 116.7(5) no
C31 N3 Cu2 . . 120.6(4) no
C35 N3 Cu2 . . 122.6(4) no
N1 C1 C2 . . 123.0(6) no
N1 C1 H1 . . 118.5 no
C2 C1 H1 . . 118.5 no
C3 C2 C1 . . 119.1(6) no
C3 C2 H2 . . 120.4 no
C1 C2 H2 . . 120.4 no
C2 C3 C4 . . 117.8(5) no
C2 C3 C6 . . 122.5(6) no
C4 C3 C6 . . 119.7(5) no
C5 C4 C3 . . 119.7(6) no
C5 C4 H4 . . 120.2 no
C3 C4 H4 . . 120.2 no
N1 C5 C4 . . 122.8(6) no
N1 C5 H5 . . 118.6 no
C4 C5 H5 . . 118.6 no
C10 C6 C7 . . 117.6(5) no
C10 C6 C3 . . 120.0(6) no
C7 C6 C3 . . 122.3(5) no
C8 C7 C6 . . 119.7(6) no
C8 C7 H7 . . 120.2 no
C6 C7 H7 . . 120.2 no
N2 C8 C7 . . 122.2(6) no
N2 C8 H8 . . 118.9 no
C7 C8 H8 . . 118.9 no
N2 C9 C10 . . 124.2(6) no
N2 C9 H9 . . 117.9 no
C10 C9 H9 . . 117.9 no
C9 C10 C6 . . 119.0(6) no
C9 C10 H10 . . 120.5 no
C6 C10 H10 . . 120.5 no
C22 C21 C26 . . 119.5(5) no
C22 C21 C27 . . 117.4(5) no
C26 C21 C27 . . 122.8(5) no
C21 C22 C23 . . 122.0(5) no
C21 C22 H22 . . 119.0 no
C23 C22 H22 . . 119.0 no
C22 C23 C24 . . 118.8(5) no
C22 C23 C28 . . 119.1(5) no
C24 C23 C28 . . 122.0(5) no
C25 C24 C23 . . 119.4(5) no
C25 C24 C29 . . 117.1(5) no
C23 C24 C29 . . 123.5(5) no
C24 C25 C26 . . 121.8(5) no
C24 C25 H25 . . 119.1 no
C26 C25 H25 . . 119.1 no
C21 C26 C25 . . 118.4(5) no
C21 C26 C30 . . 122.8(5) no
C25 C26 C30 . . 118.8(5) no
O2 C27 O1 . . 124.1(5) no
O2 C27 C21 . . 122.2(5) no
O1 C27 C21 . . 113.4(5) no
O4 C28 O3 . . 126.6(5) no
O4 C28 C23 . . 117.6(5) no
O3 C28 C23 . . 115.7(5) no
O6 C29 O5 . . 126.6(5) no
O6 C29 C24 . . 118.7(6) no
O5 C29 C24 . . 114.4(6) no
O7 C30 O8 . . 126.4(5) no
O7 C30 C26 . . 116.9(5) no
O8 C30 C26 . . 116.7(5) no
N3 C31 C32 . . 123.1(6) no
N3 C31 H31 . . 118.4 no
C32 C31 H31 . . 118.4 no
C31 C32 C33 . . 120.5(6) no
C31 C32 H32 . . 119.7 no
C33 C32 H32 . . 119.7 no
C34 C33 C32 . . 115.6(5) no
C34 C33 C33 . 2_656 123.1(7) no
C32 C33 C33 . 2_656 121.3(7) no
C35 C34 C33 . . 121.3(6) no
C35 C34 H34 . . 119.3 no
C33 C34 H34 . . 119.3 no
N3 C35 C34 . . 122.6(6) no
N3 C35 H35 . . 118.7 no
C34 C35 H35 . . 118.7 no
O11 C36 O12 . . 127.9(5) no
O11 C36 C37 . . 116.6(5) no
O12 C36 C37 . . 115.5(5) no
C39 C37 C38 2_776 . 117.7(5) no
C39 C37 C36 2_776 . 122.7(5) no
C38 C37 C36 . . 119.6(5) no
C39 C38 C37 . . 121.9(5) no
C39 C38 H38 . . 119.1 no
C37 C38 H38 . . 119.1 no
C38 C39 C37 . 2_776 120.4(5) no
C38 C39 C40 . . 117.4(5) no
C37 C39 C40 2_776 . 122.1(5) no
O14 C40 O13 . . 126.3(5) no
O14 C40 C39 . . 116.4(5) no
O13 C40 C39 . . 117.0(5) no

loop_
_geom_bond_atom_site_label_1
_geom_bond_atom_site_label_2
_geom_bond_site_symmetry_2
_geom_bond_distance
_geom_bond_publ_flag
Cu1 O1 . 1.939(4) yes
Cu1 N1 . 1.963(5) yes
Cu1 O12 2_766 1.966(4) no
Cu1 O11 . 1.993(4) yes
Cu1 Cu1 2_766 2.8245(14) no
Cu2 O3 1_545 1.922(4) no
Cu2 O8 . 1.945(4) yes
Cu2 O5 2_765 1.961(4) no
Cu2 N3 . 2.017(5) yes
Cu2 Cu3 . 3.0464(10) yes
Cu3 O13 1_545 1.955(4) no
Cu3 O7 . 1.979(4) yes
Cu3 N2 1_654 1.994(5) no
Cu3 O2W . 2.102(5) yes
Cu3 O4 1_545 2.190(4) no
O1 C27 . 1.294(7) no
O1W H1WA . 0.86(8) no
O1W H1WB . 0.76(9) no
O2 C27 . 1.213(7) no
O2W H2WB . 0.85(7) no
O2W H2WA . 0.80(7) no
O3 C28 . 1.266(7) no
O3 Cu2 1_565 1.922(4) no
O4 C28 . 1.247(7) no
O4 Cu3 1_565 2.190(4) no
O5 C29 . 1.254(8) no
O5 Cu2 2_765 1.961(4) no
O6 C29 . 1.240(8) no
O7 C30 . 1.260(7) no
O8 C30 . 1.271(7) no
O11 C36 . 1.251(7) no
O12 C36 . 1.260(7) no
O12 Cu1 2_766 1.966(4) no
O13 C40 . 1.270(7) no
O13 Cu3 1_565 1.955(4) no
O14 C40 . 1.239(7) no
N1 C1 . 1.333(7) no
N1 C5 . 1.347(7) no
N2 C9 . 1.329(7) no
N2 C8 . 1.357(7) no
N2 Cu3 1_456 1.994(5) no
N3 C31 . 1.344(7) no
N3 C35 . 1.354(7) no
C1 C2 . 1.388(8) no
C1 H1 . 0.9300 no
C2 C3 . 1.378(8) no
C2 H2 . 0.9300 no
C3 C4 . 1.396(8) no
C3 C6 . 1.486(8) no
C4 C5 . 1.365(8) no
C4 H4 . 0.9300 no
C5 H5 . 0.9300 no
C6 C10 . 1.385(8) no
C6 C7 . 1.399(9) no
C7 C8 . 1.374(8) no
C7 H7 . 0.9300 no
C8 H8 . 0.9300 no
C9 C10 . 1.371(8) no
C9 H9 . 0.9300 no
C10 H10 . 0.9300 no
C21 C22 . 1.383(8) no
C21 C26 . 1.392(7) no
C21 C27 . 1.512(7) no
C22 C23 . 1.386(7) no
C22 H22 . 0.9300 no
C23 C24 . 1.399(8) no
C23 C28 . 1.516(7) no
C24 C25 . 1.376(8) no
C24 C29 . 1.524(7) no
C25 C26 . 1.408(7) no
C25 H25 . 0.9300 no
C26 C30 . 1.491(7) no
C31 C32 . 1.384(8) no
C31 H31 . 0.9300 no
C32 C33 . 1.398(8) no
C32 H32 . 0.9300 no
C33 C34 . 1.389(8) no
C33 C33 2_656 1.471(11) no
C34 C35 . 1.377(8) no
C34 H34 . 0.9300 no
C35 H35 . 0.9300 no
C36 C37 . 1.501(7) no
C37 C39 2_776 1.397(8) no
C37 C38 . 1.409(7) no
C38 C39 . 1.367(8) no
C38 H38 . 0.9300 no
C39 C37 2_776 1.397(8) no
C39 C40 . 1.527(8) no

loop_
_geom_hbond_atom_site_label_D
_geom_hbond_atom_site_label_H
_geom_hbond_atom_site_label_A
_geom_hbond_site_symmetry_A
_geom_hbond_distance_DH
_geom_hbond_distance_HA
_geom_hbond_distance_DA
_geom_hbond_angle_DHA
O1W H1WA O6 1_545 0.86(8) 2.08(9) 2.888(8) 157(8)
O1W H1WB O6 2_865 0.76(9) 2.07(9) 2.831(7) 175(10)
O2W H2WB O14 1_545 0.85(7) 1.81(7) 2.623(6) 161(7)
O2W H2WA O1W . 0.80(7) 1.98(7) 2.768(7) 166(8)
